data_7018019
loop_
_publ_author_name
'Pamplin, Craig B.'
'Rettig, Steven J.'
'Patrick, Brian O.'
'James, Brian R.'

_publ_section_title
;
 Reactivity of the bridged-sulfide complex Pd(2)Cl(2)(\m-S)(\m-dmpm)(2)
 toward electrophiles.
;
_journal_issue 7
_journal_name_full 'Dalton transactions (Cambridge, England : 2003)'
_journal_page_first 1991
_journal_page_last 2002
_journal_paper_doi 10.1039/c1dt11961c
_journal_volume 41
_journal_year 2012
_chemical_formula_sum 'C10 H28 Cl2 P4 Pd2 Se'
_chemical_formula_weight 634.86
_chemical_name_systematic
;
?
;
_space_group_IT_number 4
_symmetry_cell_setting monoclinic
_symmetry_space_group_name_Hall 'P 2yb'
_symmetry_space_group_name_H-M 'P 1 21 1'
_atom_sites_solution_hydrogens geom
_atom_sites_solution_primary direct
_atom_sites_solution_secondary difmap
_audit_creation_method SHELXL-97
_cell_angle_alpha 90.00
_cell_angle_beta 93.5110(10)
_cell_angle_gamma 90.00
_cell_formula_units_Z 2
_cell_length_a 8.1062(7)
_cell_length_b 8.5205(13)
_cell_length_c 15.3582(6)
_cell_measurement_reflns_used 8010
_cell_measurement_temperature 180(2)
_cell_measurement_theta_max 30.05
_cell_measurement_theta_min 2.0
_cell_volume 1058.78(19)
_computing_cell_refinement 'd*TREK (MSC, 1998)'
_computing_data_collection 'd*TREK (MSC, 1998)'
_computing_data_reduction 'teXsan (MSC, 1992)'
_computing_structure_refinement 'SHELXL-97 (Sheldrick, 2008)'
_diffrn_ambient_temperature 180(2)
_diffrn_measured_fraction_theta_full 0.991
_diffrn_measured_fraction_theta_max 0.880
_diffrn_measurement_device_type 'Rigaku/ADSC CCD'
_diffrn_measurement_method 'area detector'
_diffrn_radiation_monochromator graphite
_diffrn_radiation_source 'fine-focus sealed tube'
_diffrn_radiation_type MoK\a
_diffrn_radiation_wavelength 0.71073
_diffrn_reflns_av_R_equivalents 0.0205
_diffrn_reflns_av_sigmaI/netI 0.0273
_diffrn_reflns_limit_h_max 8
_diffrn_reflns_limit_h_min -11
_diffrn_reflns_limit_k_max 11
_diffrn_reflns_limit_k_min -10
_diffrn_reflns_limit_l_max 17
_diffrn_reflns_limit_l_min -19
_diffrn_reflns_number 9175
_diffrn_reflns_theta_full 25.00
_diffrn_reflns_theta_max 30.03
_diffrn_reflns_theta_min 2.52
_exptl_absorpt_coefficient_mu 3.959
_exptl_absorpt_correction_T_max 0.453
_exptl_absorpt_correction_T_min 0.329
_exptl_absorpt_correction_type multi-scan
_exptl_absorpt_process_details 'd*TREK (MSC, 1998)'
_exptl_crystal_colour brown
_exptl_crystal_density_diffrn 1.991
_exptl_crystal_density_method 'not measured'
_exptl_crystal_description prism
_exptl_crystal_F_000 616
_exptl_crystal_size_max 0.40
_exptl_crystal_size_mid 0.35
_exptl_crystal_size_min 0.20
_refine_diff_density_max 0.556
_refine_diff_density_min -1.363
_refine_diff_density_rms 0.142
_refine_ls_abs_structure_details 'Flack H D (1983), Acta Cryst. A39, 876-881'
_refine_ls_abs_structure_Flack 0.046(7)
_refine_ls_extinction_method none
_refine_ls_goodness_of_fit_ref 1.054
_refine_ls_hydrogen_treatment constr
_refine_ls_matrix_type full
_refine_ls_number_parameters 180
_refine_ls_number_reflns 4623
_refine_ls_number_restraints 1
_refine_ls_restrained_S_all 1.054
_refine_ls_R_factor_all 0.0234
_refine_ls_R_factor_gt 0.0216
_refine_ls_shift/su_max 0.001
_refine_ls_shift/su_mean 0.000
_refine_ls_structure_factor_coef Fsqd
_refine_ls_weighting_details 'calc w=1/[\s^2^(Fo^2^)+(0.0321P)^2^+0.0000P] where P=(Fo^2^+2Fc^2^)/3'
_refine_ls_weighting_scheme calc
_refine_ls_wR_factor_gt 0.0528
_refine_ls_wR_factor_ref 0.0532
_reflns_number_gt 4366
_reflns_number_total 4623
_reflns_threshold_expression >2\s(I)
_cod_data_source_file c1dt11961c.txt
_cod_data_source_block bj245
_cod_original_sg_symbol_H-M 'P 21'
_cod_database_code 7018019

loop_
_symmetry_equiv_pos_as_xyz
'x, y, z'
'-x, y+1/2, -z'

loop_
_atom_site_label
_atom_site_type_symbol
_atom_site_fract_x
_atom_site_fract_y
_atom_site_fract_z
_atom_site_U_iso_or_equiv
_atom_site_adp_type
_atom_site_occupancy
_atom_site_symmetry_multiplicity
_atom_site_calc_flag
_atom_site_refinement_flags
C1 C 0.8662(4) 0.6375(5) 0.1114(2) 0.0202(8) Uani 1 1 d .
H1A H 0.8722 0.7298 0.0726 0.024 Uiso 1 1 calc R
H1B H 0.9751 0.5847 0.1135 0.024 Uiso 1 1 calc R
C2 C 0.8270(5) 0.3753(6) -0.0032(3) 0.0337(10) Uani 1 1 d .
H2A H 0.7513 0.3049 -0.0366 0.051 Uiso 1 1 calc R
H2B H 0.9053 0.3131 0.0337 0.051 Uiso 1 1 calc R
H2C H 0.8878 0.4392 -0.0436 0.051 Uiso 1 1 calc R
C3 C 0.5918(5) 0.6225(6) -0.0149(3) 0.0321(10) Uani 1 1 d .
H3A H 0.6669 0.6692 -0.0553 0.048 Uiso 1 1 calc R
H3B H 0.5347 0.7059 0.0152 0.048 Uiso 1 1 calc R
H3C H 0.5104 0.5567 -0.0476 0.048 Uiso 1 1 calc R
C4 C 0.6483(6) 0.8338(5) 0.2041(3) 0.0316(10) Uani 1 1 d .
H4A H 0.6189 0.8764 0.2604 0.047 Uiso 1 1 calc R
H4B H 0.5545 0.7745 0.1776 0.047 Uiso 1 1 calc R
H4C H 0.6755 0.9202 0.1654 0.047 Uiso 1 1 calc R
C5 C 0.9971(6) 0.8366(5) 0.2473(3) 0.0344(10) Uani 1 1 d .
H5A H 1.1016 0.7812 0.2407 0.052 Uiso 1 1 calc R
H5B H 0.9923 0.8726 0.3077 0.052 Uiso 1 1 calc R
H5C H 0.9900 0.9271 0.2079 0.052 Uiso 1 1 calc R
C6 C 0.5609(4) 0.1986(5) 0.3778(3) 0.0194(7) Uani 1 1 d .
H6A H 0.5991 0.0972 0.3548 0.023 Uiso 1 1 calc R
H6B H 0.4917 0.1754 0.4271 0.023 Uiso 1 1 calc R
C7 C 0.3254(5) 0.4460(5) 0.3511(3) 0.0290(9) Uani 1 1 d .
H7A H 0.2367 0.4911 0.3128 0.043 Uiso 1 1 calc R
H7B H 0.4032 0.5290 0.3703 0.043 Uiso 1 1 calc R
H7C H 0.2781 0.3985 0.4021 0.043 Uiso 1 1 calc R
C8 C 0.2756(4) 0.1516(5) 0.2641(3) 0.0255(9) Uani 1 1 d .
H8A H 0.2186 0.1234 0.3164 0.038 Uiso 1 1 calc R
H8B H 0.3272 0.0578 0.2408 0.038 Uiso 1 1 calc R
H8C H 0.1958 0.1949 0.2200 0.038 Uiso 1 1 calc R
C9 C 0.6902(6) 0.3710(6) 0.5284(3) 0.0318(10) Uani 1 1 d .
H9A H 0.5881 0.4328 0.5246 0.048 Uiso 1 1 calc R
H9B H 0.7802 0.4345 0.5554 0.048 Uiso 1 1 calc R
H9C H 0.6744 0.2772 0.5640 0.048 Uiso 1 1 calc R
C10 C 0.9016(5) 0.1654(5) 0.4414(3) 0.0310(10) Uani 1 1 d .
H10A H 0.9967 0.2141 0.4734 0.047 Uiso 1 1 calc R
H10B H 0.9364 0.1221 0.3863 0.047 Uiso 1 1 calc R
H10C H 0.8580 0.0809 0.4766 0.047 Uiso 1 1 calc R
P1 P 0.70971(10) 0.50261(13) 0.06483(6) 0.01693(18) Uani 1 1 d .
P2 P 0.82583(11) 0.70478(11) 0.22068(7) 0.0171(2) Uani 1 1 d .
P3 P 0.43351(10) 0.29703(11) 0.29228(6) 0.01528(18) Uani 1 1 d .
P4 P 0.74215(11) 0.31199(12) 0.41888(6) 0.01721(19) Uani 1 1 d .
Cl1 Cl 0.30116(10) 0.50233(15) 0.12131(7) 0.0306(2) Uani 1 1 d .
Cl2 Cl 0.72275(12) 0.72181(11) 0.42307(6) 0.0264(2) Uani 1 1 d .
Se1 Se 0.82830(4) 0.30238(4) 0.22588(2) 0.01672(8) Uani 1 1 d .
Pd1 Pd 0.55996(3) 0.39612(3) 0.172256(16) 0.01256(6) Uani 1 1 d .
Pd2 Pd 0.78989(3) 0.51560(3) 0.326560(16) 0.01382(6) Uani 1 1 d .

loop_
_atom_site_aniso_label
_atom_site_aniso_U_11
_atom_site_aniso_U_22
_atom_site_aniso_U_33
_atom_site_aniso_U_23
_atom_site_aniso_U_13
_atom_site_aniso_U_12
C1 0.0217(17) 0.0184(19) 0.0210(19) 0.0012(15) 0.0058(13) -0.0056(15)
C2 0.035(2) 0.033(3) 0.036(2) -0.012(2) 0.0172(17) -0.004(2)
C3 0.030(2) 0.039(3) 0.027(2) 0.006(2) -0.0031(16) -0.002(2)
C4 0.043(2) 0.019(2) 0.033(2) -0.0015(18) -0.0002(18) 0.0098(18)
C5 0.040(2) 0.027(2) 0.036(3) -0.0012(19) -0.0028(19) -0.0194(19)
C6 0.0214(17) 0.0146(18) 0.0221(19) 0.0008(15) 0.0010(13) -0.0054(14)
C7 0.029(2) 0.027(2) 0.032(2) -0.0044(18) 0.0106(16) 0.0074(17)
C8 0.0174(17) 0.025(2) 0.034(2) 0.0055(18) 0.0008(14) -0.0104(15)
C9 0.044(2) 0.031(3) 0.021(2) -0.0019(18) 0.0026(16) -0.007(2)
C10 0.0235(18) 0.029(2) 0.040(2) 0.0114(19) -0.0048(16) 0.0035(17)
P1 0.0170(4) 0.0185(5) 0.0157(4) -0.0010(4) 0.0046(3) -0.0024(4)
P2 0.0180(4) 0.0111(5) 0.0220(5) -0.0001(4) 0.0001(3) -0.0041(3)
P3 0.0115(4) 0.0149(5) 0.0196(4) 0.0001(4) 0.0031(3) -0.0016(3)
P4 0.0183(4) 0.0160(5) 0.0171(5) 0.0011(4) -0.0014(3) -0.0023(4)
Cl1 0.0153(4) 0.0367(6) 0.0396(5) 0.0128(5) 0.0010(3) 0.0059(4)
Cl2 0.0324(5) 0.0220(5) 0.0250(5) -0.0099(4) 0.0018(4) -0.0007(4)
Se1 0.01343(16) 0.01392(18) 0.0228(2) -0.00300(14) 0.00140(13) 0.00317(13)
Pd1 0.01020(10) 0.01162(12) 0.01599(12) -0.00120(11) 0.00183(7) -0.00090(9)
Pd2 0.01292(11) 0.01149(12) 0.01691(12) -0.00178(11) -0.00027(8) -0.00238(10)

loop_
_atom_type_symbol
_atom_type_description
_atom_type_scat_dispersion_real
_atom_type_scat_dispersion_imag
_atom_type_scat_source
C C 0.0033 0.0016 'International Tables Vol C Tables 4.2.6.8 and 6.1.1.4'
H H 0.0000 0.0000 'International Tables Vol C Tables 4.2.6.8 and 6.1.1.4'
P P 0.1023 0.0942 'International Tables Vol C Tables 4.2.6.8 and 6.1.1.4'
Cl Cl 0.1484 0.1585 'International Tables Vol C Tables 4.2.6.8 and 6.1.1.4'
Se Se -0.0929 2.2259 'International Tables Vol C Tables 4.2.6.8 and 6.1.1.4'
Pd Pd -0.9988 1.0072 'International Tables Vol C Tables 4.2.6.8 and 6.1.1.4'

loop_
_geom_angle_atom_site_label_1
_geom_angle_atom_site_label_2
_geom_angle_atom_site_label_3
_geom_angle
P1 C1 P2 113.53(19)
P1 C1 H1A 108.9
P2 C1 H1A 108.9
P1 C1 H1B 108.9
P2 C1 H1B 108.9
H1A C1 H1B 107.7
P1 C2 H2A 109.5
P1 C2 H2B 109.5
H2A C2 H2B 109.5
P1 C2 H2C 109.5
H2A C2 H2C 109.5
H2B C2 H2C 109.5
P1 C3 H3A 109.5
P1 C3 H3B 109.5
H3A C3 H3B 109.5
P1 C3 H3C 109.5
H3A C3 H3C 109.5
H3B C3 H3C 109.5
P2 C4 H4A 109.5
P2 C4 H4B 109.5
H4A C4 H4B 109.5
P2 C4 H4C 109.5
H4A C4 H4C 109.5
H4B C4 H4C 109.5
P2 C5 H5A 109.5
P2 C5 H5B 109.5
H5A C5 H5B 109.5
P2 C5 H5C 109.5
H5A C5 H5C 109.5
H5B C5 H5C 109.5
P3 C6 P4 114.3(2)
P3 C6 H6A 108.7
P4 C6 H6A 108.7
P3 C6 H6B 108.7
P4 C6 H6B 108.7
H6A C6 H6B 107.6
P3 C7 H7A 109.5
P3 C7 H7B 109.5
H7A C7 H7B 109.5
P3 C7 H7C 109.5
H7A C7 H7C 109.5
H7B C7 H7C 109.5
P3 C8 H8A 109.5
P3 C8 H8B 109.5
H8A C8 H8B 109.5
P3 C8 H8C 109.5
H8A C8 H8C 109.5
H8B C8 H8C 109.5
P4 C9 H9A 109.5
P4 C9 H9B 109.5
H9A C9 H9B 109.5
P4 C9 H9C 109.5
H9A C9 H9C 109.5
H9B C9 H9C 109.5
P4 C10 H10A 109.5
P4 C10 H10B 109.5
H10A C10 H10B 109.5
P4 C10 H10C 109.5
H10A C10 H10C 109.5
H10B C10 H10C 109.5
C2 P1 C3 102.7(2)
C2 P1 C1 103.06(19)
C3 P1 C1 103.5(2)
C2 P1 Pd1 119.78(17)
C3 P1 Pd1 115.25(14)
C1 P1 Pd1 110.67(13)
C5 P2 C4 104.2(2)
C5 P2 C1 102.97(19)
C4 P2 C1 104.3(2)
C5 P2 Pd2 113.54(15)
C4 P2 Pd2 112.71(16)
C1 P2 Pd2 117.68(13)
C8 P3 C7 104.0(2)
C8 P3 C6 102.56(18)
C7 P3 C6 103.4(2)
C8 P3 Pd1 113.48(14)
C7 P3 Pd1 113.01(15)
C6 P3 Pd1 118.71(13)
C10 P4 C9 102.4(2)
C10 P4 C6 104.4(2)
C9 P4 C6 103.66(19)
C10 P4 Pd2 119.60(15)
C9 P4 Pd2 114.75(15)
C6 P4 Pd2 110.33(13)
Pd1 Se1 Pd2 79.687(14)
P1 Pd1 P3 173.35(3)
P1 Pd1 Cl1 96.20(3)
P3 Pd1 Cl1 88.63(3)
P1 Pd1 Se1 82.58(3)
P3 Pd1 Se1 92.36(2)
Cl1 Pd1 Se1 176.89(3)
P1 Pd1 Pd2 95.75(2)
P3 Pd1 Pd2 77.66(2)
Cl1 Pd1 Pd2 127.27(3)
Se1 Pd1 Pd2 50.213(12)
P4 Pd2 P2 173.70(4)
P4 Pd2 Cl2 96.88(4)
P2 Pd2 Cl2 88.11(4)
P4 Pd2 Se1 81.95(3)
P2 Pd2 Se1 92.70(3)
Cl2 Pd2 Se1 174.21(3)
P4 Pd2 Pd1 96.21(3)
P2 Pd2 Pd1 77.73(2)
Cl2 Pd2 Pd1 124.67(3)
Se1 Pd2 Pd1 50.101(10)

loop_
_geom_bond_atom_site_label_1
_geom_bond_atom_site_label_2
_geom_bond_distance
C1 P1 1.825(4)
C1 P2 1.822(4)
C1 H1A 0.9900
C1 H1B 0.9900
C2 P1 1.815(4)
C2 H2A 0.9800
C2 H2B 0.9800
C2 H2C 0.9800
C3 P1 1.820(4)
C3 H3A 0.9800
C3 H3B 0.9800
C3 H3C 0.9800
C4 P2 1.817(4)
C4 H4A 0.9800
C4 H4B 0.9800
C4 H4C 0.9800
C5 P2 1.813(4)
C5 H5A 0.9800
C5 H5B 0.9800
C5 H5C 0.9800
C6 P3 1.824(4)
C6 P4 1.838(4)
C6 H6A 0.9900
C6 H6B 0.9900
C7 P3 1.815(4)
C7 H7A 0.9800
C7 H7B 0.9800
C7 H7C 0.9800
C8 P3 1.815(4)
C8 H8A 0.9800
C8 H8B 0.9800
C8 H8C 0.9800
C9 P4 1.830(4)
C9 H9A 0.9800
C9 H9B 0.9800
C9 H9C 0.9800
C10 P4 1.816(4)
C10 H10A 0.9800
C10 H10B 0.9800
C10 H10C 0.9800
P1 Pd1 2.2944(9)
P2 Pd2 2.3207(10)
P3 Pd1 2.3222(10)
P4 Pd2 2.2885(10)
Cl1 Pd1 2.3730(9)
Cl2 Pd2 2.3831(10)
Se1 Pd1 2.4142(4)
Se1 Pd2 2.4182(5)
Pd1 Pd2 3.0961(3)

loop_
_geom_torsion_atom_site_label_1
_geom_torsion_atom_site_label_2
_geom_torsion_atom_site_label_3
_geom_torsion_atom_site_label_4
_geom_torsion
P2 C1 P1 C2 -148.1(2)
P2 C1 P1 C3 105.2(2)
P2 C1 P1 Pd1 -18.8(2)
P1 C1 P2 C5 -179.0(2)
P1 C1 P2 C4 -70.4(3)
P1 C1 P2 Pd2 55.3(2)
P4 C6 P3 C8 177.4(2)
P4 C6 P3 C7 -74.7(3)
P4 C6 P3 Pd1 51.4(3)
P3 C6 P4 C10 -144.2(2)
P3 C6 P4 C9 108.9(2)
P3 C6 P4 Pd2 -14.5(2)
C2 P1 Pd1 P3 100.8(4)
C3 P1 Pd1 P3 -135.9(4)
C1 P1 Pd1 P3 -18.9(4)
C2 P1 Pd1 Cl1 -122.85(17)
C3 P1 Pd1 Cl1 0.51(19)
C1 P1 Pd1 Cl1 117.54(14)
C2 P1 Pd1 Se1 60.03(17)
C3 P1 Pd1 Se1 -176.61(19)
C1 P1 Pd1 Se1 -59.58(14)
C2 P1 Pd1 Pd2 108.60(17)
C3 P1 Pd1 Pd2 -128.04(19)
C1 P1 Pd1 Pd2 -11.02(14)
C8 P3 Pd1 P1 -159.5(3)
C7 P3 Pd1 P1 82.4(4)
C6 P3 Pd1 P1 -38.9(4)
C8 P3 Pd1 Cl1 63.79(16)
C7 P3 Pd1 Cl1 -54.28(16)
C6 P3 Pd1 Cl1 -175.65(15)
C8 P3 Pd1 Se1 -119.15(15)
C7 P3 Pd1 Se1 122.77(15)
C6 P3 Pd1 Se1 1.40(15)
C8 P3 Pd1 Pd2 -167.50(16)
C7 P3 Pd1 Pd2 74.43(16)
C6 P3 Pd1 Pd2 -46.94(15)
Pd2 Se1 Pd1 P1 103.89(3)
Pd2 Se1 Pd1 P3 -71.78(3)
Pd2 Se1 Pd1 Cl1 36.8(5)
C10 P4 Pd2 P2 91.0(4)
C9 P4 Pd2 P2 -146.6(3)
C6 P4 Pd2 P2 -30.0(4)
C10 P4 Pd2 Cl2 -126.77(18)
C9 P4 Pd2 Cl2 -4.45(16)
C6 P4 Pd2 Cl2 112.18(14)
C10 P4 Pd2 Se1 58.95(18)
C9 P4 Pd2 Se1 -178.73(16)
C6 P4 Pd2 Se1 -62.10(14)
C10 P4 Pd2 Pd1 107.11(18)
C9 P4 Pd2 Pd1 -130.57(16)
C6 P4 Pd2 Pd1 -13.94(14)
C5 P2 Pd2 P4 -152.2(4)
C4 P2 Pd2 P4 89.5(4)
C1 P2 Pd2 P4 -31.9(4)
C5 P2 Pd2 Cl2 65.30(18)
C4 P2 Pd2 Cl2 -52.94(16)
C1 P2 Pd2 Cl2 -174.38(13)
C5 P2 Pd2 Se1 -120.45(18)
C4 P2 Pd2 Se1 121.32(16)
C1 P2 Pd2 Se1 -0.12(13)
C5 P2 Pd2 Pd1 -168.58(18)
C4 P2 Pd2 Pd1 73.19(16)
C1 P2 Pd2 Pd1 -48.26(13)
Pd1 Se1 Pd2 P4 105.12(3)
Pd1 Se1 Pd2 P2 -71.54(2)
Pd1 Se1 Pd2 Cl2 26.4(3)
P1 Pd1 Pd2 P4 -149.41(4)
P3 Pd1 Pd2 P4 29.66(4)
Cl1 Pd1 Pd2 P4 108.28(4)
Se1 Pd1 Pd2 P4 -74.06(3)
P1 Pd1 Pd2 P2 28.81(4)
P3 Pd1 Pd2 P2 -152.12(4)
Cl1 Pd1 Pd2 P2 -73.50(4)
Se1 Pd1 Pd2 P2 104.16(3)
P1 Pd1 Pd2 Cl2 107.77(4)
P3 Pd1 Pd2 Cl2 -73.16(4)
Cl1 Pd1 Pd2 Cl2 5.46(5)
Se1 Pd1 Pd2 Cl2 -176.88(4)
P1 Pd1 Pd2 Se1 -75.35(3)
P3 Pd1 Pd2 Se1 103.72(3)
Cl1 Pd1 Pd2 Se1 -177.66(4)
